data_1006057
loop_
_publ_author_name
'Salinas-Sanchez, A'
'Garcia-Munoz, J L'
'Rodriguez-Carvajal, J'
'Saez-Puche, R'
'Martinez, J L'

_publ_section_title
;
Structural characterization of R~2~BaCuO~5~
(R=Y,Lu,Yb,Tm,Er,Ho,Dy,Gd,Eu and Sm) oxides by X-ray and neutron
diffraction
;
_journal_coden_ASTM JSSCBI
_journal_name_full 'Journal of Solid State Chemistry'
_journal_page_first 201
_journal_page_last 211
_journal_paper_doi 10.1016/0022-4596(92)90094-C
_journal_volume 100
_journal_year 1992
_chemical_formula_structural 'Lu2 Ba Cu O5'
_chemical_formula_sum 'Ba Cu Lu2 O5'
_chemical_name_systematic 'Dilutetium barium copper oxide'
_space_group_IT_number 62
_symmetry_cell_setting orthorhombic
_symmetry_Int_Tables_number 62
_symmetry_space_group_name_Hall '-P 2ac 2n'
_symmetry_space_group_name_H-M 'P n m a'
_cell_angle_alpha 90
_cell_angle_beta 90
_cell_angle_gamma 90
_cell_formula_units_Z 4
_cell_length_a 12.0342(2)
_cell_length_b 5.6003(1)
_cell_length_c 7.0395(1)
_cell_volume 474.4
_refine_ls_R_factor_all 0.041
_cod_database_code 1006057

loop_
_symmetry_equiv_pos_as_xyz
x,y,z
1/2+x,1/2-y,1/2-z
-x,1/2+y,-z
1/2-x,-y,1/2+z
-x,-y,-z
1/2-x,1/2+y,1/2+z
x,1/2-y,z
1/2+x,y,1/2-z

loop_
_atom_site_label
_atom_site_type_symbol
_atom_site_symmetry_multiplicity
_atom_site_Wyckoff_symbol
_atom_site_fract_x
_atom_site_fract_y
_atom_site_fract_z
_atom_site_occupancy
_atom_site_attached_hydrogens
_atom_site_calc_flag
Ba1 Ba2+ 4 c 0.9039(3) 0.25 0.9306(4) 1. 0 d
Lu1 Lu3+ 4 c 0.2887(2) 0.25 0.1183(3) 1. 0 d
Lu2 Lu3+ 4 c 0.0736(2) 0.25 0.3967(3) 1. 0 d
Cu1 Cu2+ 4 c 0.6594(2) 0.25 0.7130(3) 1. 0 d
O1 O2- 8 d 0.4332(1) -0.0056(4) 0.1638(2) 1. 0 d
O2 O2- 8 d 0.2274(1) 0.5015(4) 0.3595(3) 1. 0 d
O3 O2- 4 c 0.1011(2) 0.25 0.0850(4) 1. 0 d

loop_
_atom_type_symbol
_atom_type_oxidation_number
Ba2+ 2.000
Lu3+ 3.000
Cu2+ 2.000
O2- -2.000
